data_2238441
loop_
_publ_author_name
'Hsu, Gene C.'
'Singer, Laci M.'
'Cordes, David B.'
'Findlater, Michael'

_publ_section_title
;
 Thiophene-2-carbonyl azide
;
_journal_coeditor_code TK5242
_journal_issue 8
_journal_name_full 'Acta Crystallographica Section E'
_journal_page_first o1298
_journal_paper_doi 10.1107/S1600536813019740
_journal_volume 69
_journal_year 2013
_chemical_formula_iupac 'C5 H3 N3 O S'
_chemical_formula_moiety 'C5 H3 N3 O S'
_chemical_formula_sum 'C5 H3 N3 O S'
_chemical_formula_weight 153.16
_chemical_name_systematic
;
Thiophene-2-carbonyl azide
;
_space_group_crystal_system monoclinic
_space_group_IT_number 15
_space_group_name_Hall '-C 2yc'
_space_group_name_H-M_alt 'C 1 2/c 1'
_symmetry_space_group_name_Hall '-C 2yc'
_symmetry_space_group_name_H-M 'C 1 2/c 1'
_atom_sites_solution_hydrogens geom
_atom_sites_solution_primary direct
_atom_sites_solution_secondary difmap
_audit_creation_method SHELXL-2013
_cell_angle_alpha 90
_cell_angle_beta 95.91(3)
_cell_angle_gamma 90
_cell_formula_units_Z 8
_cell_length_a 12.668(3)
_cell_length_b 6.2153(12)
_cell_length_c 16.400(3)
_cell_measurement_reflns_used 1494
_cell_measurement_temperature 153(2)
_cell_measurement_theta_max 27.48
_cell_measurement_theta_min 1.00
_cell_volume 1284.4(5)
_computing_cell_refinement 'COLLECT (Nonius, 1998)'
_computing_data_collection 'COLLECT (Nonius, 1998)'
_computing_data_reduction
;
DENZO and SCALEPACK (Otwinowski & Minor, 1997)
;
_computing_molecular_graphics 'SHELXTL (Sheldrick, 2008) and Mercury (Macrae <i>et al.</i>, 2008)'
_computing_publication_material
;
SHELXTL (Sheldrick, 2008), enCIFer (Allen <i>et al.</i>, 2004)
and publCIF
(Westrip, 2010)
;
_computing_structure_refinement 'SHELXL2013 (Sheldrick, 2013)'
_computing_structure_solution 'SIR97 (Altomare <i>et al.</i>, 1999)'
_diffrn_ambient_temperature 153(2)
_diffrn_measured_fraction_theta_full 0.997
_diffrn_measured_fraction_theta_max 0.997
_diffrn_measurement_device_type 'Nonius KappaCCD'
_diffrn_measurement_method '\f and \w scans'
_diffrn_radiation_type MoK\a
_diffrn_radiation_wavelength 0.71073
_diffrn_reflns_av_R_equivalents 0.0250
_diffrn_reflns_limit_h_max 16
_diffrn_reflns_limit_h_min -15
_diffrn_reflns_limit_k_max 8
_diffrn_reflns_limit_k_min -7
_diffrn_reflns_limit_l_max 21
_diffrn_reflns_limit_l_min -21
_diffrn_reflns_number 2728
_diffrn_reflns_theta_full 25.242
_diffrn_reflns_theta_max 27.443
_diffrn_reflns_theta_min 2.497
_exptl_absorpt_coefficient_mu 0.425
_exptl_absorpt_correction_T_max 0.9390
_exptl_absorpt_correction_T_min 0.9198
_exptl_absorpt_correction_type multi-scan
_exptl_absorpt_process_details '(DENZO and SCALEPACK; Otwinowski & Minor, 1997)'
_exptl_crystal_colour colourless
_exptl_crystal_density_diffrn 1.584
_exptl_crystal_density_method 'not measured'
_exptl_crystal_description block
_exptl_crystal_F_000 624
_exptl_crystal_size_max 0.200
_exptl_crystal_size_mid 0.160
_exptl_crystal_size_min 0.150
_refine_diff_density_max 0.587
_refine_diff_density_min -0.494
_refine_ls_extinction_method none
_refine_ls_goodness_of_fit_ref 1.127
_refine_ls_hydrogen_treatment constr
_refine_ls_matrix_type full
_refine_ls_number_parameters 91
_refine_ls_number_reflns 1459
_refine_ls_number_restraints 0
_refine_ls_restrained_S_all 1.127
_refine_ls_R_factor_all 0.0656
_refine_ls_R_factor_gt 0.0499
_refine_ls_shift/su_max 0.001
_refine_ls_shift/su_mean 0.000
_refine_ls_structure_factor_coef Fsqd
_refine_ls_weighting_details 'w=1/[\s^2^(Fo^2^)+(0.0659P)^2^+3.2530P] where P=(Fo^2^+2Fc^2^)/3'
_refine_ls_weighting_scheme calc
_refine_ls_wR_factor_gt 0.1447
_refine_ls_wR_factor_ref 0.1542
_reflns_number_gt 1152
_reflns_number_total 1459
_reflns_threshold_expression I>2\s(I)
_cod_data_source_file tk5242.cif
_cod_data_source_block I
_cod_original_cell_volume 1284.4(4)
_cod_database_code 2238441
_cod_database_fobs_code 2238441
_shelx_space_group_comment
;
The symmetry employed for this shelxl refinement is uniquely defined
by the following loop, which should always be used as a source of
symmetry information in preference to the above space-group names.
They are only intended as comments.
;
_shelx_estimated_absorpt_t_min 0.920
_shelx_estimated_absorpt_t_max 0.939
_shelxl_version_number 2.013

loop_
_space_group_symop_operation_xyz
'x, y, z'
'-x, y, -z+1/2'
'x+1/2, y+1/2, z'
'-x+1/2, y+1/2, -z+1/2'
'-x, -y, -z'
'x, -y, z-1/2'
'-x+1/2, -y+1/2, -z'
'x+1/2, -y+1/2, z-1/2'

loop_
_atom_site_type_symbol
_atom_site_label
_atom_site_fract_x
_atom_site_fract_y
_atom_site_fract_z
_atom_site_U_iso_or_equiv
_atom_site_adp_type
_atom_site_calc_flag
_atom_site_occupancy
C C1 0.3676(2) 0.0373(4) 0.57926(15) 0.0260(6) Uani d 1
C C2 0.3494(2) -0.1827(4) 0.59864(15) 0.0238(6) Uani d 1
H H2 0.3401 -0.2988 0.5609 0.029 Uiso calc 1
C C3 0.3478(2) -0.1956(5) 0.68730(18) 0.0334(7) Uani d 1
H H3 0.3368 -0.3267 0.7150 0.040 Uiso calc 1
C C4 0.3632(2) -0.0048(5) 0.72675(17) 0.0347(7) Uani d 1
H H4 0.3647 0.0105 0.7845 0.042 Uiso calc 1
C C5 0.3763(2) 0.1133(5) 0.49575(15) 0.0271(6) Uani d 1
N N1 0.3946(2) 0.3386(4) 0.49385(13) 0.0323(6) Uani d 1
N N2 0.39920(19) 0.4093(4) 0.42227(13) 0.0308(6) Uani d 1
N N3 0.4044(2) 0.4879(5) 0.36125(15) 0.0401(7) Uani d 1
O O1 0.36928(17) -0.0003(4) 0.43538(12) 0.0382(5) Uani d 1
S S1 0.37950(6) 0.20165(12) 0.66320(4) 0.0360(3) Uani d 1

loop_
_atom_site_aniso_label
_atom_site_aniso_U_11
_atom_site_aniso_U_22
_atom_site_aniso_U_33
_atom_site_aniso_U_12
_atom_site_aniso_U_13
_atom_site_aniso_U_23
C1 0.0249(13) 0.0295(14) 0.0237(12) -0.0011(11) 0.0039(10) -0.0039(10)
C2 0.0247(13) 0.0226(13) 0.0248(12) 0.0005(10) 0.0062(10) 0.0053(10)
C3 0.0358(16) 0.0308(16) 0.0340(15) -0.0005(12) 0.0055(12) 0.0079(12)
C4 0.0364(16) 0.0438(18) 0.0240(13) 0.0034(14) 0.0035(11) 0.0026(12)
C5 0.0251(13) 0.0311(15) 0.0255(13) -0.0021(11) 0.0045(10) -0.0028(11)
N1 0.0438(14) 0.0336(13) 0.0196(11) -0.0007(11) 0.0028(9) -0.0002(9)
N2 0.0317(13) 0.0335(14) 0.0266(12) -0.0035(10) 0.0002(9) -0.0026(10)
N3 0.0461(16) 0.0450(16) 0.0286(13) -0.0109(13) 0.0005(10) 0.0039(12)
O1 0.0519(14) 0.0382(12) 0.0255(10) -0.0086(10) 0.0080(8) -0.0072(9)
S1 0.0487(5) 0.0318(4) 0.0275(4) -0.0028(3) 0.0036(3) -0.0018(3)

loop_
_atom_type_symbol
_atom_type_description
_atom_type_scat_dispersion_real
_atom_type_scat_dispersion_imag
_atom_type_scat_source
C C 0.0033 0.0016 'International Tables Vol C Tables 4.2.6.8 and 6.1.1.4'
H H 0.0000 0.0000 'International Tables Vol C Tables 4.2.6.8 and 6.1.1.4'
N N 0.0061 0.0033 'International Tables Vol C Tables 4.2.6.8 and 6.1.1.4'
O O 0.0106 0.0060 'International Tables Vol C Tables 4.2.6.8 and 6.1.1.4'
S S 0.1246 0.1234 'International Tables Vol C Tables 4.2.6.8 and 6.1.1.4'

loop_
_geom_angle_atom_site_label_1
_geom_angle_atom_site_label_2
_geom_angle_atom_site_label_3
_geom_angle
C2 C1 C5 123.1(2)
C2 C1 S1 113.34(19)
C5 C1 S1 123.5(2)
C1 C2 C3 107.1(2)
C1 C2 H2 126.5
C3 C2 H2 126.5
C4 C3 C2 114.3(3)
C4 C3 H3 122.8
C2 C3 H3 122.8
C3 C4 S1 113.2(2)
C3 C4 H4 123.4
S1 C4 H4 123.4
O1 C5 N1 123.7(2)
O1 C5 C1 124.8(3)
N1 C5 C1 111.5(2)
N2 N1 C5 112.8(2)
N3 N2 N1 174.5(3)
C4 S1 C1 92.11(14)

loop_
_geom_bond_atom_site_label_1
_geom_bond_atom_site_label_2
_geom_bond_distance
C1 C2 1.428(4)
C1 C5 1.464(4)
C1 S1 1.708(3)
C2 C3 1.459(4)
C2 H2 0.9500
C3 C4 1.355(4)
C3 H3 0.9500
C4 S1 1.679(3)
C4 H4 0.9500
C5 O1 1.212(3)
C5 N1 1.420(4)
N1 N2 1.260(3)
N2 N3 1.122(3)

loop_
_geom_hbond_atom_site_label_D
_geom_hbond_atom_site_label_H
_geom_hbond_atom_site_label_A
_geom_hbond_site_symmetry_A
_geom_hbond_distance_DH
_geom_hbond_distance_HA
_geom_hbond_distance_DA
_geom_hbond_angle_DHA
C2 H2 N1 1_545 0.95 2.63 3.512(4) 155
C3 H3 N3 6_556 0.95 2.66 3.396(4) 135
C4 H4 O1 6_556 0.95 2.47 3.415(4) 173

loop_
_geom_torsion_atom_site_label_1
_geom_torsion_atom_site_label_2
_geom_torsion_atom_site_label_3
_geom_torsion_atom_site_label_4
_geom_torsion
C5 C1 C2 C3 178.9(2)
S1 C1 C2 C3 -0.5(3)
C1 C2 C3 C4 0.0(3)
C2 C3 C4 S1 0.5(4)
C2 C1 C5 O1 -0.1(4)
S1 C1 C5 O1 179.2(2)
C2 C1 C5 N1 -179.9(2)
S1 C1 C5 N1 -0.6(3)
O1 C5 N1 N2 2.1(4)
C1 C5 N1 N2 -178.0(2)
C3 C4 S1 C1 -0.7(3)
C2 C1 S1 C4 0.7(2)
C5 C1 S1 C4 -178.7(2)
